data_4120270
loop_
_publ_author_name
'Christopher Uyeda'
'Jonas C. Peters'

_publ_section_title
;
 Selective Nitrite Reduction at Heterobimetallic CoMg Complexes
;
_journal_name_full 'Journal of the American Chemical Society'
_journal_page_first 12023
_journal_page_last 12031
_journal_paper_doi 10.1021/ja4053653
_journal_volume 135
_journal_year 2013
_chemical_formula_sum 'C29 H57 Co Mg N8 O6.5'
_chemical_formula_weight 705.07
_chemical_name_systematic
; 
 (mu-NO2)Co(Medoen)Mg(Me3TACN) 
;
_space_group_IT_number 62
_symmetry_cell_setting orthorhombic
_symmetry_space_group_name_Hall '-P 2ac 2n'
_symmetry_space_group_name_H-M 'P n m a'
_atom_sites_solution_hydrogens geom
_atom_sites_solution_primary direct
_atom_sites_solution_secondary difmap
_audit_creation_method SHELXL-97
_cell_angle_alpha 90.00
_cell_angle_beta 90.00
_cell_angle_gamma 90.00
_cell_formula_units_Z 8
_cell_length_a 22.7508(11)
_cell_length_b 13.7761(8)
_cell_length_c 22.5814(13)
_cell_measurement_reflns_used 9192
_cell_measurement_temperature 100(2)
_cell_measurement_theta_max 25.03
_cell_measurement_theta_min 2.49
_cell_volume 7077.4(7)
_computing_cell_refinement 'SAINT-Plus v7.66A (Bruker-AXS, 2009)'
_computing_data_collection 'APEX2 v2010.7-0 (Bruker-AXS, 2010)'
_computing_data_reduction 'SAINT-Plus v7.66A (Bruker-AXS, 2009)'
_computing_molecular_graphics 'Bruker SHELXTL'
_computing_publication_material 'Bruker SHELXTL'
_computing_structure_refinement 'SHELXL-97 (Sheldrick, 2008)'
_computing_structure_solution 'SHELXS-97 (Sheldrick, 2008)'
_diffrn_ambient_temperature 100(2)
_diffrn_detector_area_resol_mean 8.3
_diffrn_measured_fraction_theta_full 1.000
_diffrn_measured_fraction_theta_max 0.938
_diffrn_measurement_device_type 'Bruker KAPPA APEX II'
_diffrn_measurement_method '\w and \f scans'
_diffrn_radiation_monochromator graphite
_diffrn_radiation_source 'fine-focus sealed tube'
_diffrn_radiation_type MoK\a
_diffrn_radiation_wavelength 0.71073
_diffrn_reflns_av_R_equivalents 0.1087
_diffrn_reflns_av_sigmaI/netI 0.0893
_diffrn_reflns_limit_h_max 20
_diffrn_reflns_limit_h_min -32
_diffrn_reflns_limit_k_max 20
_diffrn_reflns_limit_k_min -19
_diffrn_reflns_limit_l_max 32
_diffrn_reflns_limit_l_min -33
_diffrn_reflns_number 93620
_diffrn_reflns_theta_full 25.00
_diffrn_reflns_theta_max 31.78
_diffrn_reflns_theta_min 1.73
_exptl_absorpt_coefficient_mu 0.555
_exptl_absorpt_correction_T_max 0.9835
_exptl_absorpt_correction_T_min 0.9569
_exptl_absorpt_correction_type multi-scan
_exptl_absorpt_process_details 'SADABS v2008/1 (Bruker-AXS, 2008)'
_exptl_crystal_colour green
_exptl_crystal_density_diffrn 1.323
_exptl_crystal_description prism
_exptl_crystal_F_000 3024
_exptl_crystal_size_max 0.08
_exptl_crystal_size_mid 0.05
_exptl_crystal_size_min 0.03
_refine_diff_density_max 1.100
_refine_diff_density_min -0.686
_refine_diff_density_rms 0.105
_refine_ls_extinction_method none
_refine_ls_goodness_of_fit_ref 1.084
_refine_ls_hydrogen_treatment mixed
_refine_ls_matrix_type full
_refine_ls_number_parameters 580
_refine_ls_number_reflns 11735
_refine_ls_number_restraints 51
_refine_ls_restrained_S_all 1.091
_refine_ls_R_factor_all 0.1577
_refine_ls_R_factor_gt 0.0881
_refine_ls_shift/su_max 0.001
_refine_ls_shift/su_mean 0.000
_refine_ls_structure_factor_coef Fsqd
_refine_ls_weighting_details 'calc w=1/[\s^2^(Fo^2^)+(0.0678P)^2^+21.6311P] where P=(Fo^2^+2Fc^2^)/3'
_refine_ls_weighting_scheme calc
_refine_ls_wR_factor_gt 0.1968
_refine_ls_wR_factor_ref 0.2239
_reflns_number_gt 7014
_reflns_number_total 11735
_reflns_threshold_expression >2sigma(I)
_cod_data_source_file ja4053653_si_002_3.cif
_cod_data_source_block chu41
_cod_original_formula_sum 'C29 H57 Co Mg N8 O6.50'
_cod_database_code 4120270

loop_
_symmetry_equiv_pos_as_xyz
'x, y, z'
'-x+1/2, -y, z+1/2'
'-x, y+1/2, -z'
'x+1/2, -y+1/2, -z+1/2'
'-x, -y, -z'
'x-1/2, y, -z-1/2'
'x, -y-1/2, z'
'-x-1/2, y-1/2, z-1/2'

loop_
_atom_site_label
_atom_site_type_symbol
_atom_site_fract_x
_atom_site_fract_y
_atom_site_fract_z
_atom_site_U_iso_or_equiv
_atom_site_adp_type
_atom_site_occupancy
_atom_site_symmetry_multiplicity
_atom_site_calc_flag
_atom_site_refinement_flags
_atom_site_disorder_group
N4 N 0.47166(17) 0.6465(3) 0.24033(15) 0.0381(8) Uani 1 1 d . .
N2 N 0.55636(14) 0.6602(3) -0.02362(13) 0.0296(7) Uani 1 1 d U .
N9 N 0.75878(16) 0.6477(4) -0.00501(18) 0.0491(11) Uani 1 1 d . .
O4 O 0.86564(11) 0.6388(2) 0.07701(12) 0.0281(6) Uani 1 1 d . .
N7 N 1.02845(14) 0.6598(3) 0.04881(14) 0.0325(8) Uani 1 1 d . .
Co1 Co 0.54532(3) 0.7500 0.03561(3) 0.02192(17) Uani 1 2 d S .
Co2 Co 0.96875(3) 0.7500 0.04435(3) 0.02422(18) Uani 1 2 d S .
Mg2 Mg 0.82402(7) 0.7500 0.03721(8) 0.0236(4) Uani 1 2 d S .
Mg1 Mg 0.52023(8) 0.7500 0.17951(7) 0.0240(4) Uani 1 2 d S .
O5 O 0.87434(17) 0.7500 -0.04066(17) 0.0315(9) Uani 1 2 d SU .
O2 O 0.45039(17) 0.7500 0.11912(16) 0.0282(8) Uani 1 2 d SU .
O1 O 0.56399(12) 0.63823(19) 0.14275(11) 0.0277(6) Uani 1 1 d . .
N1 N 0.56398(13) 0.6416(2) 0.08335(13) 0.0229(6) Uani 1 1 d . .
N8 N 0.7530(2) 0.7500 0.1044(2) 0.0339(11) Uani 1 2 d S .
N6 N 0.92416(13) 0.6424(2) 0.06968(13) 0.0250(7) Uani 1 1 d . .
N5 N 0.4623(2) 0.7500 0.0629(2) 0.0240(12) Uani 0.938(11) 2 d SPU 1
O3 O 0.4196(2) 0.7500 0.0296(2) 0.0347(12) Uani 0.938(11) 2 d SPU 1
N5A N 0.411(4) 0.7500 0.079(4) 0.035(9) Uani 0.062(11) 2 d SPU 2
O3A O 0.450(4) 0.7500 0.031(4) 0.031(9) Uani 0.062(11) 2 d SPU 2
C017 C 0.95388(18) 0.5594(3) 0.07623(15) 0.0296(8) Uani 1 1 d . .
N3 N 0.5784(2) 0.7500 0.2588(2) 0.0388(12) Uani 1 2 d S .
N10 N 0.9315(3) 0.7500 -0.0348(3) 0.0241(15) Uani 0.856(14) 2 d SPU 1
O6 O 0.9594(2) 0.7500 -0.0820(3) 0.0341(15) Uani 0.856(14) 2 d SPU 1
O6A O 0.9607(17) 0.7500 -0.0480(17) 0.038(9) Uani 0.144(14) 2 d SPU 2
N10A N 0.9163(17) 0.7500 -0.076(2) 0.043(11) Uani 0.144(14) 2 d SPU 2
C022 C 0.7792(3) 0.7500 0.1632(3) 0.0384(15) Uani 1 2 d S .
H02A H 0.7980 0.6871 0.1705 0.058 Uiso 0.50 1 calc PR .
H02B H 0.7486 0.7612 0.1929 0.058 Uiso 0.50 1 calc PR .
H02C H 0.8087 0.8017 0.1657 0.058 Uiso 0.50 1 calc PR .
C023 C 0.5840(2) 0.4913(4) -0.0515(2) 0.0521(14) Uani 1 1 d . .
H02D H 0.5475 0.4642 -0.0676 0.078 Uiso 1 1 calc R .
H02E H 0.6062 0.4400 -0.0314 0.078 Uiso 1 1 calc R .
H02F H 0.6077 0.5180 -0.0839 0.078 Uiso 1 1 calc R .
C024 C 0.57176(16) 0.5583(3) 0.05459(18) 0.0277(8) Uani 1 1 d . .
C025 C 0.7878(2) 0.5648(4) -0.0328(2) 0.0494(13) Uani 1 1 d . .
H02G H 0.7581 0.5214 -0.0498 0.074 Uiso 1 1 calc R .
H02H H 0.8108 0.5296 -0.0030 0.074 Uiso 1 1 calc R .
H02I H 0.8140 0.5878 -0.0643 0.074 Uiso 1 1 calc R .
C026 C 0.9243(2) 0.4683(3) 0.09391(19) 0.0406(11) Uani 1 1 d . .
H02J H 0.9145 0.4711 0.1361 0.061 Uiso 1 1 calc R .
H02K H 0.9506 0.4133 0.0866 0.061 Uiso 1 1 calc R .
H02L H 0.8882 0.4602 0.0707 0.061 Uiso 1 1 calc R .
C027 C 0.56969(17) 0.5706(3) -0.00822(18) 0.0313(9) Uani 1 1 d . .
C028 C 1.01530(19) 0.5709(3) 0.06555(16) 0.0336(10) Uani 1 1 d . .
C029 C 0.6403(3) 0.7500 0.2407(3) 0.0374(14) Uani 1 2 d S .
H02M H 0.6508 0.6857 0.2254 0.056 Uiso 0.50 1 calc PR .
H02N H 0.6651 0.7655 0.2749 0.056 Uiso 0.50 1 calc PR .
H02O H 0.6463 0.7988 0.2097 0.056 Uiso 0.50 1 calc PR .
C030 C 0.5825(2) 0.4647(3) 0.0863(2) 0.0446(12) Uani 1 1 d . .
H03C H 0.6235 0.4618 0.0993 0.067 Uiso 1 1 calc R .
H03D H 0.5744 0.4103 0.0596 0.067 Uiso 1 1 calc R .
H03E H 0.5566 0.4606 0.1209 0.067 Uiso 1 1 calc R .
C031 C 0.4472(2) 0.5641(3) 0.2076(2) 0.0423(11) Uani 1 1 d . .
H03F H 0.4791 0.5285 0.1881 0.063 Uiso 1 1 calc R .
H03G H 0.4196 0.5879 0.1776 0.063 Uiso 1 1 calc R .
H03H H 0.4266 0.5208 0.2350 0.063 Uiso 1 1 calc R .
C032 C 1.0603(2) 0.4929(4) 0.0748(2) 0.0467(13) Uani 1 1 d . .
H03I H 1.0731 0.4677 0.0363 0.070 Uiso 1 1 calc R .
H03J H 1.0431 0.4401 0.0982 0.070 Uiso 1 1 calc R .
H03K H 1.0942 0.5199 0.0960 0.070 Uiso 1 1 calc R .
C33 C 0.5571(4) 0.6922(6) -0.0839(2) 0.045(2) Uani 0.856(14) 1 d PU 1
H33A H 0.5220 0.6675 -0.1051 0.054 Uiso 0.856(14) 1 calc PR 1
H33B H 0.5926 0.6675 -0.1042 0.054 Uiso 0.856(14) 1 calc PR 1
C33A C 0.5361(14) 0.7200(19) -0.0842(13) 0.014(5) Uani 0.144(14) 1 d PU 2
H33C H 0.5621 0.6985 -0.1169 0.017 Uiso 0.144(14) 1 calc PR 2
H33D H 0.4958 0.6985 -0.0943 0.017 Uiso 0.144(14) 1 calc PR 2
C99 C 1.0877(5) 0.6886(13) 0.0456(11) 0.038(3) Uani 0.64(6) 1 d P 1
H99A H 1.1061 0.6634 0.0089 0.046 Uiso 0.64(6) 1 calc PR 1
H99B H 1.1099 0.6634 0.0800 0.046 Uiso 0.64(6) 1 calc PR 1
C99A C 1.0873(8) 0.711(2) 0.0258(15) 0.023(6) Uani 0.36(6) 1 d P 2
H99C H 1.1204 0.6887 0.0508 0.028 Uiso 0.36(6) 1 calc PR 2
H99D H 1.0950 0.6887 -0.0151 0.028 Uiso 0.36(6) 1 calc PR 2
O98 O 0.2117(5) 0.7500 0.1112(6) 0.198(6) Uani 1 2 d SD .
C98 C 0.2540(7) 0.8298(8) 0.1047(8) 0.215(8) Uani 1 1 d D .
H98A H 0.2719 0.8307 0.0648 0.258 Uiso 1 1 calc R .
H98B H 0.2357 0.8936 0.1130 0.258 Uiso 1 1 calc R .
C97 C 0.2947(5) 0.8044(8) 0.1480(8) 0.214(8) Uani 1 1 d D .
H97A H 0.2827 0.8299 0.1872 0.257 Uiso 1 1 calc R .
H97B H 0.3341 0.8299 0.1382 0.257 Uiso 1 1 calc R .
C36 C 0.7371(5) 0.7222(8) -0.0594(4) 0.038(4) Uani 0.472(14) 1 d P 1
H36A H 0.7606 0.7032 -0.0945 0.046 Uiso 0.472(14) 1 calc PR 1
H36B H 0.6961 0.7032 -0.0684 0.046 Uiso 0.472(14) 1 calc PR 1
C34 C 0.7103(4) 0.6311(9) 0.0309(5) 0.036(3) Uani 0.472(14) 1 d P 1
H34A H 0.6955 0.5642 0.0249 0.043 Uiso 0.472(14) 1 calc PR 1
H34B H 0.6784 0.6771 0.0208 0.043 Uiso 0.472(14) 1 calc PR 1
C35 C 0.7290(7) 0.6451(12) 0.0943(7) 0.036(3) Uani 0.472(14) 1 d P 1
H35A H 0.7599 0.5973 0.1044 0.043 Uiso 0.472(14) 1 calc PR 1
H35B H 0.6950 0.6335 0.1208 0.043 Uiso 0.472(14) 1 calc PR 1
C36A C 0.7158(4) 0.6820(9) -0.0383(5) 0.047(3) Uani 0.528(14) 1 d P 2
H36C H 0.6776 0.6581 -0.0230 0.056 Uiso 0.528(14) 1 calc PR 2
H36D H 0.7205 0.6581 -0.0793 0.056 Uiso 0.528(14) 1 calc PR 2
C34A C 0.7327(5) 0.5989(8) 0.0564(5) 0.041(3) Uani 0.528(14) 1 d P 2
H34C H 0.7008 0.5529 0.0466 0.049 Uiso 0.528(14) 1 calc PR 2
H34D H 0.7643 0.5625 0.0769 0.049 Uiso 0.528(14) 1 calc PR 2
C35A C 0.7096(6) 0.6769(12) 0.0963(6) 0.040(3) Uani 0.528(14) 1 d P 2
H35C H 0.6739 0.7059 0.0787 0.048 Uiso 0.528(14) 1 calc PR 2
H35D H 0.6989 0.6485 0.1351 0.048 Uiso 0.528(14) 1 calc PR 2
C88 C 0.5685(5) 0.6409(10) 0.2802(5) 0.040(3) Uani 0.496(19) 1 d P 1
H88C H 0.5844 0.5957 0.2501 0.048 Uiso 0.496(19) 1 calc PR 1
H88D H 0.5900 0.6299 0.3177 0.048 Uiso 0.496(19) 1 calc PR 1
C37 C 0.5032(7) 0.6205(10) 0.2895(5) 0.043(3) Uani 0.496(19) 1 d P 1
H37A H 0.4974 0.5506 0.2977 0.052 Uiso 0.496(19) 1 calc PR 1
H37B H 0.4889 0.6576 0.3242 0.052 Uiso 0.496(19) 1 calc PR 1
C87 C 0.4148(6) 0.7088(8) 0.2557(6) 0.038(3) Uani 0.496(19) 1 d P 1
H87A H 0.3837 0.6882 0.2277 0.046 Uiso 0.496(19) 1 calc PR 1
H87B H 0.4018 0.6882 0.2956 0.046 Uiso 0.496(19) 1 calc PR 1
C88A C 0.5633(5) 0.6862(10) 0.3050(5) 0.042(3) Uani 0.504(19) 1 d P 2
C37A C 0.5274(6) 0.6042(9) 0.2755(5) 0.036(3) Uani 0.504(19) 1 d P 2
H37C H 0.5138 0.5582 0.3062 0.044 Uiso 0.504(19) 1 calc PR 2
H37D H 0.5529 0.5681 0.2476 0.044 Uiso 0.504(19) 1 calc PR 2
C87A C 0.4336(6) 0.6933(8) 0.2818(6) 0.044(3) Uani 0.504(19) 1 d P 2
C65 C 0.4766(8) 0.1976(12) 0.2670(10) 0.244(11) Uani 1 1 d D .
H65A H 0.4624 0.1724 0.3055 0.293 Uiso 1 1 calc R .
H65B H 0.4507 0.1724 0.2353 0.293 Uiso 1 1 calc R .
C68 C 0.5360(8) 0.1693(12) 0.2570(10) 0.254(13) Uani 1 1 d D .
H68A H 0.5368 0.1210 0.2245 0.305 Uiso 1 1 calc R .
H68B H 0.5511 0.1371 0.2931 0.305 Uiso 1 1 calc R .
O3X O 0.5753(9) 0.2500 0.2416(9) 0.258(8) Uani 1 2 d SD .
O1X O 0.7383(10) 0.6003(17) 0.8040(8) 0.380(11) Uani 1 1 d DU .
C3X C 0.6889(8) 0.610(3) 0.7629(16) 0.55(3) Uani 1 1 d DU .
H3X1 H 0.6866 0.6736 0.7425 0.662 Uiso 1 1 calc R .
H3X2 H 0.6504 0.5906 0.7795 0.662 Uiso 1 1 calc R .
C5X C 0.8042(8) 0.561(2) 0.7917(7) 0.353(17) Uani 1 1 d DU .
H5X1 H 0.8346 0.6123 0.7942 0.423 Uiso 1 1 calc R .
H5X2 H 0.8151 0.5042 0.8161 0.423 Uiso 1 1 calc R .
C1X C 0.7205(11) 0.5303(19) 0.7277(14) 0.44(2) Uani 1 1 d DU .
H1X1 H 0.7078 0.4662 0.7429 0.527 Uiso 1 1 calc R .
H1X2 H 0.7082 0.5345 0.6857 0.527 Uiso 1 1 calc R .
C2X C 0.7876(10) 0.5359(15) 0.7306(8) 0.323(14) Uani 1 1 d DU .
H2X1 H 0.8050 0.4726 0.7194 0.388 Uiso 1 1 calc R .
H2X2 H 0.8022 0.5859 0.7028 0.388 Uiso 1 1 calc R .
C101 C 0.8439(9) 0.784(2) 0.8372(10) 0.070(14) Uani 0.234(15) 1 d P .
C95 C 0.741(2) 0.1590(18) 0.0755(15) 0.17(2) Uani 0.43(3) 1 d P 1
C93 C 0.7693(13) 0.2500 0.0590(13) 0.13(2) Uani 0.43(3) 2 d SP 1
C94 C 0.7058(14) 0.282(3) 0.064(2) 0.19(3) Uani 0.43(3) 1 d P 1
C93A C 0.6798(14) 0.2500 0.1090(14) 0.092(9) Uani 0.57(3) 2 d SP 2
C95A C 0.7152(13) 0.160(2) 0.107(2) 0.175(15) Uani 0.57(3) 1 d P 2
C94A C 0.7905(12) 0.223(5) 0.0974(19) 0.28(3) Uani 0.57(3) 1 d P 2

loop_
_atom_site_aniso_label
_atom_site_aniso_U_11
_atom_site_aniso_U_22
_atom_site_aniso_U_33
_atom_site_aniso_U_23
_atom_site_aniso_U_13
_atom_site_aniso_U_12
N4 0.050(2) 0.036(2) 0.0280(17) 0.0024(15) 0.0132(15) -0.0035(17)
N2 0.0253(17) 0.040(2) 0.0231(14) -0.0102(13) 0.0031(12) -0.0077(15)
N9 0.0216(18) 0.075(3) 0.051(2) -0.031(2) 0.0012(16) -0.0103(19)
O4 0.0225(14) 0.0280(14) 0.0338(14) 0.0038(11) -0.0002(11) -0.0018(11)
N7 0.0214(16) 0.051(2) 0.0252(15) -0.0089(15) -0.0028(12) 0.0097(15)
Co1 0.0212(4) 0.0269(4) 0.0177(3) 0.000 0.0008(3) 0.000
Co2 0.0171(3) 0.0360(4) 0.0195(3) 0.000 -0.0019(3) 0.000
Mg2 0.0163(8) 0.0328(10) 0.0218(8) 0.000 -0.0007(7) 0.000
Mg1 0.0322(10) 0.0227(9) 0.0171(8) 0.000 0.0066(7) 0.000
O5 0.0228(18) 0.045(2) 0.0269(19) 0.000 0.0016(15) 0.000
O2 0.030(2) 0.028(2) 0.0268(18) 0.000 0.0052(15) 0.000
O1 0.0360(15) 0.0250(14) 0.0221(12) 0.0050(10) 0.0019(11) 0.0043(12)
N1 0.0205(15) 0.0234(16) 0.0249(14) -0.0035(12) 0.0017(11) -0.0005(12)
N8 0.018(2) 0.059(3) 0.025(2) 0.000 -0.0007(17) 0.000
N6 0.0207(16) 0.0336(18) 0.0206(14) -0.0009(13) -0.0017(11) 0.0054(13)
N5 0.028(3) 0.018(2) 0.026(2) 0.000 0.000(2) 0.000
O3 0.023(3) 0.045(3) 0.036(2) 0.000 -0.0009(19) 0.000
N5A 0.035(9) 0.035(10) 0.034(9) 0.000 0.001(4) 0.000
O3A 0.031(10) 0.032(10) 0.030(8) 0.000 -0.001(5) 0.000
C017 0.037(2) 0.033(2) 0.0183(15) -0.0049(14) -0.0061(15) 0.0099(18)
N3 0.041(3) 0.056(3) 0.020(2) 0.000 0.004(2) 0.000
N10 0.023(3) 0.029(3) 0.020(3) 0.000 -0.001(3) 0.000
O6 0.028(3) 0.052(3) 0.022(3) 0.000 0.008(2) 0.000
O6A 0.030(9) 0.07(3) 0.010(16) 0.000 0.001(13) 0.000
N10A 0.012(16) 0.05(3) 0.06(3) 0.000 0.003(10) 0.000
C022 0.027(3) 0.060(4) 0.028(3) 0.000 0.001(2) 0.000
C023 0.048(3) 0.054(3) 0.055(3) -0.035(3) 0.020(2) -0.023(2)
C024 0.0220(19) 0.0214(18) 0.040(2) -0.0095(15) 0.0059(15) -0.0021(15)
C025 0.036(3) 0.063(3) 0.050(3) -0.025(3) 0.002(2) -0.013(2)
C026 0.061(3) 0.028(2) 0.033(2) 0.0011(17) -0.004(2) 0.008(2)
C027 0.0215(19) 0.034(2) 0.038(2) -0.0189(18) 0.0086(16) -0.0133(16)
C028 0.037(2) 0.043(3) 0.0208(17) -0.0121(17) -0.0090(16) 0.0165(19)
C029 0.042(4) 0.045(4) 0.026(3) 0.000 0.001(2) 0.000
C030 0.033(2) 0.021(2) 0.079(3) -0.002(2) 0.013(2) 0.0032(18)
C031 0.050(3) 0.034(2) 0.042(2) 0.0057(19) 0.009(2) -0.009(2)
C032 0.044(3) 0.057(3) 0.039(2) -0.021(2) -0.013(2) 0.029(2)
C33 0.051(4) 0.062(5) 0.023(2) -0.008(3) 0.001(3) -0.026(4)
C33A 0.014(7) 0.015(7) 0.013(6) -0.003(4) 0.000(4) 0.009(4)
C99 0.027(4) 0.059(7) 0.029(7) -0.004(5) 0.001(4) 0.002(4)
C99A 0.009(5) 0.043(11) 0.019(9) -0.016(7) 0.004(5) -0.001(5)
O98 0.155(11) 0.30(2) 0.140(10) 0.000 -0.045(9) 0.000
C98 0.243(19) 0.093(8) 0.31(2) 0.094(11) -0.060(15) -0.065(10)
C97 0.104(8) 0.129(10) 0.41(2) -0.096(12) -0.109(11) 0.012(7)
C36 0.027(5) 0.066(10) 0.021(4) -0.004(4) -0.004(3) -0.012(5)
C34 0.020(5) 0.055(6) 0.035(5) -0.003(5) -0.001(4) -0.006(4)
C35 0.024(8) 0.052(9) 0.031(5) -0.001(6) 0.007(5) -0.008(5)
C36A 0.024(5) 0.082(8) 0.035(5) -0.002(5) -0.008(4) -0.011(5)
C34A 0.030(5) 0.050(6) 0.043(6) 0.001(5) 0.000(4) -0.015(4)
C35A 0.023(7) 0.064(10) 0.033(5) 0.002(6) 0.008(5) -0.011(5)
C88 0.043(6) 0.050(7) 0.026(5) 0.011(5) -0.002(4) 0.004(5)
C37 0.060(9) 0.040(6) 0.030(5) 0.007(4) 0.014(5) 0.004(6)
C87 0.044(7) 0.033(5) 0.038(6) 0.000(4) 0.018(5) -0.002(4)
C88A 0.055(6) 0.051(7) 0.020(4) 0.000(4) 0.003(4) -0.002(5)
C37A 0.045(8) 0.037(6) 0.027(5) 0.012(4) 0.007(5) 0.010(5)
C87A 0.042(7) 0.044(6) 0.047(7) 0.016(5) 0.028(5) 0.010(5)
C65 0.36(3) 0.147(15) 0.227(18) 0.098(13) -0.03(2) -0.084(16)
C68 0.42(4) 0.104(12) 0.24(2) -0.017(13) -0.08(3) -0.079(19)
O3X 0.31(2) 0.160(15) 0.30(2) 0.000 -0.024(19) 0.000
O1X 0.46(3) 0.42(3) 0.260(16) -0.052(16) 0.059(17) 0.10(3)
C3X 0.212(17) 0.72(7) 0.72(7) -0.12(5) -0.04(2) -0.27(2)
C5X 0.257(16) 0.61(5) 0.191(15) -0.15(2) 0.120(13) -0.16(2)
C1X 0.71(5) 0.22(2) 0.38(3) 0.07(2) -0.25(3) -0.26(3)
C2X 0.67(4) 0.146(16) 0.155(12) -0.032(12) 0.01(2) 0.07(2)
C101 0.042(13) 0.13(4) 0.043(12) -0.006(13) -0.002(9) 0.008(13)
C95 0.36(6) 0.047(12) 0.12(2) 0.015(12) 0.14(3) -0.01(2)
C93 0.043(16) 0.28(7) 0.068(18) 0.000 -0.001(12) 0.000
C94 0.12(2) 0.24(7) 0.22(4) -0.12(4) -0.07(2) 0.13(3)
C93A 0.12(2) 0.033(9) 0.12(2) 0.000 -0.019(16) 0.000
C95A 0.14(2) 0.14(2) 0.24(4) 0.06(2) -0.08(2) 0.012(16)
C94A 0.102(17) 0.37(7) 0.37(5) 0.26(6) 0.04(2) 0.08(3)

loop_
_atom_type_symbol
_atom_type_description
_atom_type_scat_dispersion_real
_atom_type_scat_dispersion_imag
_atom_type_scat_source
C C 0.0033 0.0016 'International Tables Vol C Tables 4.2.6.8 and 6.1.1.4'
H H 0.0000 0.0000 'International Tables Vol C Tables 4.2.6.8 and 6.1.1.4'
N N 0.0061 0.0033 'International Tables Vol C Tables 4.2.6.8 and 6.1.1.4'
O O 0.0106 0.0060 'International Tables Vol C Tables 4.2.6.8 and 6.1.1.4'
Mg Mg 0.0486 0.0363 'International Tables Vol C Tables 4.2.6.8 and 6.1.1.4'
Co Co 0.3494 0.9721 'International Tables Vol C Tables 4.2.6.8 and 6.1.1.4'

loop_
_geom_angle_atom_site_label_1
_geom_angle_atom_site_label_2
_geom_angle_atom_site_label_3
_geom_angle
_geom_angle_site_symmetry_1
_geom_angle_site_symmetry_3
C37 N4 C87A 84.5(7) . .
C37 N4 C031 114.0(6) . .
C87A N4 C031 116.8(7) . .
C37 N4 C87 113.0(7) . .
C87A N4 C87 28.4(5) . .
C031 N4 C87 102.7(5) . .
C37 N4 C37A 24.6(5) . .
C87A N4 C37A 108.6(7) . .
C031 N4 C37A 105.6(6) . .
C87 N4 C37A 136.9(6) . .
C37 N4 Mg1 113.6(6) . .
C87A N4 Mg1 114.1(5) . .
C031 N4 Mg1 111.5(2) . .
C87 N4 Mg1 100.9(5) . .
C37A N4 Mg1 98.2(5) . .
C027 N2 C33 122.5(5) . .
C027 N2 C33A 138.2(10) . .
C33 N2 C33A 21.2(8) . .
C027 N2 Co1 118.0(3) . .
C33 N2 Co1 119.1(4) . .
C33A N2 Co1 103.1(9) . .
C36A N9 C34 78.6(7) . .
C36A N9 C025 111.7(6) . .
C34 N9 C025 118.7(6) . .
C36A N9 C34A 110.9(6) . .
C34 N9 C34A 32.5(5) . .
C025 N9 C34A 101.8(5) . .
C36A N9 C36 31.3(5) . .
C34 N9 C36 107.2(7) . .
C025 N9 C36 107.3(5) . .
C34A N9 C36 139.4(6) . .
C36A N9 Mg2 120.2(6) . .
C34 N9 Mg2 112.3(5) . .
C025 N9 Mg2 111.9(3) . .
C34A N9 Mg2 97.8(4) . .
C36 N9 Mg2 96.9(4) . .
N6 O4 Mg2 112.6(2) . .
C028 N7 C99 119.6(9) . .
C028 N7 C99A 134.0(13) . .
C99 N7 C99A 19.5(7) . .
C028 N7 Co2 118.4(3) . .
C99 N7 Co2 120.9(8) . .
C99A N7 Co2 107.5(13) . .
N2 Co1 N2 84.6(2) . 7_575
N2 Co1 N1 156.29(14) . 7_575
N2 Co1 N1 81.52(15) 7_575 7_575
N2 Co1 N1 81.52(15) . .
N2 Co1 N1 156.29(14) 7_575 .
N1 Co1 N1 104.39(18) 7_575 .
N2 Co1 N5 110.82(15) . .
N2 Co1 N5 110.82(15) 7_575 .
N1 Co1 N5 92.10(13) 7_575 .
N1 Co1 N5 92.10(13) . .
N2 Co1 O3A 96.0(17) . .
N2 Co1 O3A 96.0(17) 7_575 .
N1 Co1 O3A 104.5(13) 7_575 .
N1 Co1 O3A 104.5(13) . .
N5 Co1 O3A 21(2) . .
N2 Co1 Mg1 137.72(11) . .
N2 Co1 Mg1 137.72(11) 7_575 .
N1 Co1 Mg1 58.48(9) 7_575 .
N1 Co1 Mg1 58.48(9) . .
N5 Co1 Mg1 61.97(16) . .
O3A Co1 Mg1 83(2) . .
N7 Co2 N7 84.8(2) . 7_575
N7 Co2 N6 81.37(15) . .
N7 Co2 N6 155.50(14) 7_575 .
N7 Co2 N6 155.50(14) . 7_575
N7 Co2 N6 81.37(15) 7_575 7_575
N6 Co2 N6 103.67(19) . 7_575
N7 Co2 N10 111.39(18) . .
N7 Co2 N10 111.38(18) 7_575 .
N6 Co2 N10 92.51(16) . .
N6 Co2 N10 92.51(16) 7_575 .
N7 Co2 O6A 96.8(8) . .
N7 Co2 O6A 96.8(8) 7_575 .
N6 Co2 O6A 104.8(6) . .
N6 Co2 O6A 104.8(6) 7_575 .
N10 Co2 O6A 20.3(10) . .
N7 Co2 Mg2 137.60(12) . .
N7 Co2 Mg2 137.60(12) 7_575 .
N6 Co2 Mg2 58.48(9) . .
N6 Co2 Mg2 58.48(9) 7_575 .
N10 Co2 Mg2 61.9(2) . .
O6A Co2 Mg2 82.2(11) . .
O4 Mg2 O4 99.10(17) 7_575 .
O4 Mg2 O5 96.75(12) 7_575 .
O4 Mg2 O5 96.75(12) . .
O4 Mg2 N8 92.13(12) 7_575 .
O4 Mg2 N8 92.13(12) . .
O5 Mg2 N8 166.27(18) . .
O4 Mg2 N9 166.63(15) 7_575 .
O4 Mg2 N9 91.32(15) . .
O5 Mg2 N9 90.27(14) . .
N8 Mg2 N9 79.05(14) . .
O4 Mg2 N9 91.32(15) 7_575 7_575
O4 Mg2 N9 166.63(15) . 7_575
O5 Mg2 N9 90.28(14) . 7_575
N8 Mg2 N9 79.04(14) . 7_575
N9 Mg2 N9 77.2(3) . 7_575
O4 Mg2 Co2 60.54(8) 7_575 .
O4 Mg2 Co2 60.54(8) . .
O5 Mg2 Co2 59.74(11) . .
N8 Mg2 Co2 133.99(14) . .
N9 Mg2 Co2 132.63(11) . .
N9 Mg2 Co2 132.63(11) 7_575 .
O1 Mg1 O1 99.81(17) 7_575 .
O1 Mg1 O2 96.13(11) 7_575 .
O1 Mg1 O2 96.13(11) . .
O1 Mg1 N3 92.17(13) 7_575 .
O1 Mg1 N3 92.17(13) . .
O2 Mg1 N3 167.08(19) . .
O1 Mg1 N4 90.56(12) 7_575 7_575
O1 Mg1 N4 166.42(14) . 7_575
O2 Mg1 N4 91.42(14) . 7_575
N3 Mg1 N4 78.59(15) . 7_575
O1 Mg1 N4 166.42(14) 7_575 .
O1 Mg1 N4 90.56(12) . .
O2 Mg1 N4 91.41(14) . .
N3 Mg1 N4 78.59(15) . .
N4 Mg1 N4 77.94(19) 7_575 .
O1 Mg1 Co1 60.54(8) 7_575 .
O1 Mg1 Co1 60.54(8) . .
O2 Mg1 Co1 59.33(11) . .
N3 Mg1 Co1 133.59(15) . .
N4 Mg1 Co1 132.92(10) 7_575 .
N4 Mg1 Co1 132.92(10) . .
N10A O5 N10 46(2) . .
N10A O5 Mg2 163(2) . .
N10 O5 Mg2 117.3(4) . .
N5A O2 N5 57(4) . .
N5A O2 Mg1 176(4) . .
N5 O2 Mg1 118.6(3) . .
N1 O1 Mg1 112.7(2) . .
C024 N1 O1 117.2(3) . .
C024 N1 Co1 115.7(3) . .
O1 N1 Co1 126.7(2) . .
C35A N8 C35A 90.2(12) 7_575 .
C35A N8 C022 113.7(6) 7_575 .
C35A N8 C022 113.7(6) . .
C35A N8 C35 23.5(5) 7_575 7_575
C35A N8 C35 113.2(10) . 7_575
C022 N8 C35 106.0(6) . 7_575
C35A N8 C35 113.2(10) 7_575 .
C35A N8 C35 23.5(5) . .
C022 N8 C35 106.0(6) . .
C35 N8 C35 135.5(12) 7_575 .
C35A N8 Mg2 114.7(6) 7_575 .
C35A N8 Mg2 114.7(6) . .
C022 N8 Mg2 109.0(3) . .
C35 N8 Mg2 98.9(6) 7_575 .
C35 N8 Mg2 98.9(6) . .
C017 N6 O4 117.2(3) . .
C017 N6 Co2 115.7(3) . .
O4 N6 Co2 126.9(2) . .
O3 N5 O2 115.6(5) . .
O3 N5 Co1 124.2(5) . .
O2 N5 Co1 120.1(4) . .
O2 N5A O3A 95(7) . .
N5A O3A Co1 127(7) . .
N6 C017 C028 112.5(4) . .
N6 C017 C026 121.7(4) . .
C028 C017 C026 125.8(4) . .
C88A N3 C88A 77.4(12) 7_575 .
C88A N3 C029 116.2(6) 7_575 .
C88A N3 C029 116.2(6) . .
C88A N3 C88 109.3(10) 7_575 .
C88A N3 C88 32.0(5) . .
C029 N3 C88 102.7(5) . .
C88A N3 C88 32.0(5) 7_575 7_575
C88A N3 C88 109.3(10) . 7_575
C029 N3 C88 102.7(5) . 7_575
C88 N3 C88 141.0(10) . 7_575
C88A N3 Mg1 116.8(5) 7_575 .
C88A N3 Mg1 116.8(5) . .
C029 N3 Mg1 110.2(3) . .
C88 N3 Mg1 99.2(5) . .
C88 N3 Mg1 99.2(5) 7_575 .
O6 N10 O5 114.9(6) . .
O6 N10 Co2 123.9(6) . .
O5 N10 Co2 121.1(4) . .
N10A O6A Co2 127(4) . .
O6A N10A O5 107(5) . .
N1 C024 C027 112.2(4) . .
N1 C024 C030 122.1(4) . .
C027 C024 C030 125.7(4) . .
N2 C027 C024 112.4(3) . .
N2 C027 C023 124.0(4) . .
C024 C027 C023 123.6(4) . .
N7 C028 C017 112.0(4) . .
N7 C028 C032 123.5(4) . .
C017 C028 C032 124.5(4) . .
N2 C33 C33 107.9(4) . 7_575
C33A C33A N2 119.7(10) 7_575 .
N7 C99 C99 106.4(7) . 7_575
C99A C99A N7 116.2(10) 7_575 .
C98 O98 C98 96.9(15) 7_575 .
C97 C98 O98 100.2(10) . .
C98 C97 C97 104.6(7) . 7_575
C36 C36 N9 127.8(3) 7_575 .
N9 C34 C35 108.0(9) . .
C34 C35 N8 110.8(11) . .
N9 C36A C36A 111.0(5) . 7_575
C35A C34A N9 109.9(9) . .
N8 C35A C34A 110.0(9) . .
N8 C35A C35A 44.9(6) . 7_575
C34A C35A C35A 135.8(7) . 7_575
C37 C88 N3 110.6(9) . .
N4 C37 C88 110.5(9) . .
C87 C87 N4 122.6(4) 7_575 .
N3 C88A C37A 105.4(9) . .
N3 C88A C88A 51.3(6) . 7_575
C37A C88A C88A 137.0(6) . 7_575
C88A C37A N4 111.4(9) . .
N4 C87A C87A 116.8(5) . 7_575
C68 C65 C65 105.9(11) . 7_565
C65 C68 O3X 114.1(19) . .
C68 O3X C68 98(2) . 7_565
C3X O1X C5X 129.4(18) . .
O1X C3X C1X 84(2) . .
C2X C5X O1X 90.1(14) . .
C2X C1X C3X 114.1(17) . .
C5X C2X C1X 108.0(19) . .
C94 C95 C93 69(2) 7_565 .
C94 C95 C94 20(2) 7_565 .
C93 C95 C94 52(2) . .
C95 C93 C95 118(3) 7_565 .
C95 C93 C94 46(2) 7_565 .
C95 C93 C94 79(3) . .
C95 C93 C94 79(3) 7_565 7_565
C95 C93 C94 46(2) . 7_565
C94 C93 C94 34(4) . 7_565
C94 C94 C95 134(3) 7_565 7_565
C94 C94 C93 73(2) 7_565 .
C95 C94 C93 64(2) 7_565 .
C94 C94 C95 26.3(19) 7_565 .
C95 C94 C95 108(4) 7_565 .
C93 C94 C95 49.1(18) . .
C95A C93A C95A 114(3) 7_565 .
C93A C95A C94A 97(2) . .
C94A C94A C95A 116.5(17) 7_565 .

loop_
_geom_bond_atom_site_label_1
_geom_bond_atom_site_label_2
_geom_bond_distance
_geom_bond_site_symmetry_2
N4 C37 1.371(13) .
N4 C87A 1.430(11) .
N4 C031 1.465(6) .
N4 C87 1.592(13) .
N4 C37A 1.605(13) .
N4 Mg1 2.267(4) .
N2 C027 1.318(6) .
N2 C33 1.432(7) .
N2 C33A 1.66(3) .
N2 Co1 1.839(3) .
N9 C36A 1.321(10) .
N9 C34 1.388(9) .
N9 C025 1.461(6) .
N9 C34A 1.652(11) .
N9 C36 1.676(11) .
N9 Mg2 2.258(4) .
O4 N6 1.342(4) .
O4 Mg2 2.012(3) .
N7 C028 1.317(6) .
N7 C99 1.407(14) .
N7 C99A 1.60(3) .
N7 Co2 1.844(3) .
Co1 N2 1.839(3) 7_575
Co1 N1 1.890(3) 7_575
Co1 N1 1.890(3) .
Co1 N5 1.986(5) .
Co1 O3A 2.17(10) .
Co1 Mg1 3.2991(18) .
Co2 N7 1.844(3) 7_575
Co2 N6 1.885(3) .
Co2 N6 1.885(3) 7_575
Co2 N10 1.978(6) .
Co2 O6A 2.09(4) .
Co2 Mg2 3.2968(18) .
Mg2 O4 2.012(3) 7_575
Mg2 O5 2.098(4) .
Mg2 N8 2.217(5) .
Mg2 N9 2.258(4) 7_575
Mg1 O1 2.013(3) 7_575
Mg1 O1 2.013(3) .
Mg1 O2 2.094(4) .
Mg1 N3 2.226(5) .
Mg1 N4 2.267(4) 7_575
O5 N10A 1.25(4) .
O5 N10 1.308(8) .
O2 N5A 1.27(8) .
O2 N5 1.298(6) .
O1 N1 1.342(4) .
N1 C024 1.331(5) .
N8 C35A 1.422(15) 7_575
N8 C35A 1.422(15) .
N8 C022 1.455(7) .
N8 C35 1.562(17) 7_575
N8 C35 1.562(17) .
N6 C017 1.336(5) .
N5 O3 1.229(8) .
N5A O3A 1.41(12) .
C017 C028 1.427(6) .
C017 C026 1.480(6) .
N3 C88A 1.405(10) 7_575
N3 C88A 1.405(10) .
N3 C029 1.467(8) .
N3 C88 1.594(12) .
N3 C88 1.594(12) 7_575
N10 O6 1.239(9) .
O6A N10A 1.20(6) .
C023 C027 1.502(6) .
C024 C027 1.429(6) .
C024 C030 1.495(6) .
C028 C032 1.499(6) .
C33 C33 1.593(18) 7_575
C33A C33A 0.83(5) 7_575
C99 C99 1.69(4) 7_575
C99A C99A 1.07(7) 7_575
O98 C98 1.469(11) 7_575
O98 C98 1.469(11) .
C98 C97 1.391(13) .
C97 C97 1.50(2) 7_575
C36 C36 0.77(2) 7_575
C34 C35 1.508(19) .
C36A C36A 1.87(2) 7_575
C34A C35A 1.497(17) .
C35A C35A 2.01(3) 7_575
C88 C37 1.527(19) .
C87 C87 1.14(2) 7_575
C88A C37A 1.545(18) .
C88A C88A 1.76(3) 7_575
C87A C87A 1.56(2) 7_575
C65 C68 1.425(16) .
C65 C65 1.44(3) 7_565
C68 O3X 1.469(15) .
O3X C68 1.469(15) 7_565
O1X C3X 1.464(18) .
O1X C5X 1.616(16) .
C3X C1X 1.537(19) .
C5X C2X 1.472(15) .
C1X C2X 1.528(18) .
C101 C101 0.92(6) 7_575
C95 C94 1.17(6) 7_565
C95 C93 1.46(3) .
C95 C94 1.89(6) .
C93 C95 1.46(3) 7_565
C93 C94 1.51(4) .
C93 C94 1.51(4) 7_565
C94 C94 0.89(9) 7_565
C94 C95 1.17(6) 7_565
C93A C95A 1.48(3) 7_565
C93A C95A 1.48(3) .
C95A C94A 1.93(6) .
C94A C94A 0.76(13) 7_565
